data_1522377
loop_
_publ_author_name
'Lin Chin'
'Lou Zhenghua'
'Sun Yunxi'

_publ_section_title
;
 A Ca Cu5-type samarium-iron phase stabilized by zirconium addition
;
_journal_name_full 'Journal of Applied Physics'
_journal_page_first 3592
_journal_page_last 3594
_journal_volume 63
_journal_year 1988
_chemical_formula_sum 'Fe5 Sm0.55 Zr0.45'
_chemical_name_systematic 'Fe5 (Sm0.55 Zr0.45)'
_space_group_IT_number 191
_symmetry_space_group_name_Hall '-P 6 2'
_symmetry_space_group_name_H-M 'P 6/m m m'
_cell_angle_alpha 90
_cell_angle_beta 90
_cell_angle_gamma 120
_cell_formula_units_Z 1
_cell_length_a 4.88
_cell_length_b 4.88
_cell_length_c 4.143
_cell_volume 85.445
_citation_journal_id_ASTM JAPIAU
_cod_data_source_file LinChin_JAPIAU_1988_65.cif
_cod_data_source_block Fe5Sm0.55Zr0.45
_cod_original_cell_volume 85.44473
_cod_database_code 1522377

loop_
_symmetry_equiv_pos_as_xyz
x,y,z
x-y,x,z
-y,x-y,z
-x,-y,z
-x+y,-x,z
y,-x+y,z
-y,-x,-z
x-y,-y,-z
x,x-y,-z
y,x,-z
-x+y,y,-z
-x,-x+y,-z
-x,-y,-z
-x+y,-x,-z
y,-x+y,-z
x,y,-z
x-y,x,-z
-y,x-y,-z
y,x,z
-x+y,y,z
-x,-x+y,z
-y,-x,z
x-y,-y,z
x,x-y,z

loop_
_atom_site_label
_atom_site_type_symbol
_atom_site_fract_x
_atom_site_fract_y
_atom_site_fract_z
_atom_site_occupancy
_atom_site_U_iso_or_equiv
Fe1 Fe 0.3333 0.6667 0 1 0.0
Fe2 Fe 0.5 0 0.5 1 0.0
Sm1 Sm 0 0 0 0.55 0.0
Zr1 Zr 0 0 0 0.45 0.0
